data_4319492
loop_
_publ_author_name
'Craig C. McLauchlan'
'James A. Ibers'

_publ_section_title
;
 Synthesis and Characterization of the Silver Maleonitrilediselenolates
 and Silver Maleonitriledithiolates
 [K([2.2.2]-cryptand)]4[Ag4(Se2C2(CN)2)4],
 [Na([2.2.2]-cryptand)]4[Ag4(S2C2(CN)2)4].0.33MeCN,
 [NBu4]4[Ag4(S2C2(CN)2)4], [K([2.2.2]-cryptand)]3[Ag(Se2C2(CN)2)2].2MeCN,
 and [Na([2.2.2]-cryptand)]3[Ag(S2C2(CN)2)2]
;
_journal_name_full 'Inorganic Chemistry'
_journal_page_first 1809
_journal_page_last 1815
_journal_paper_doi 10.1021/ic000868q
_journal_volume 40
_journal_year 2001
_chemical_formula_moiety '2 (C18 H36 K N2 O6) (C8 Cu N4 Se4)'
_chemical_formula_sum 'C44 H72 Cu K2 N8 O12 Se4'
_chemical_formula_weight 1362.68
_chemical_name_common
;
 Bis(potassium([2.2.2]-cryptand)) bis(maleonitrilediselenolato)copper(II)
;
_space_group_IT_number 14
_symmetry_cell_setting monoclinic
_symmetry_space_group_name_Hall '-P 2ybc'
_symmetry_space_group_name_H-M 'P 1 21/c 1'
_atom_sites_solution_hydrogens geom
_atom_sites_solution_primary direct
_atom_sites_solution_secondary difmap
_audit_creation_method SHELXL-97
_cell_angle_alpha 90.00
_cell_angle_beta 107.05(3)
_cell_angle_gamma 90.00
_cell_formula_units_Z 2
_cell_length_a 12.211(2)
_cell_length_b 16.086(3)
_cell_length_c 15.158(3)
_cell_measurement_temperature 154(2)
_cell_volume 2846.6(10)
_computing_cell_refinement 'SMART Version 5.054 (Bruker AXS, 1999)'
_computing_data_collection 'SMART Version 5.054 (Bruker AXS, 1999)'
_computing_data_reduction 'SAINT Version 6.01 (Bruker AXS, 1999)'
_computing_molecular_graphics 'SHELXTL-97 (Sheldrick, 1997)'
_computing_publication_material 'SHELXTL-97 (Sheldrick, 1997)'
_computing_structure_refinement 'SHELXL-97 (Sheldrick, 1997)'
_computing_structure_solution 'SHELXS-97 (Sheldrick, 1990)'
_diffrn_ambient_temperature 154(2)
_diffrn_measured_fraction_theta_full 0.933
_diffrn_measured_fraction_theta_max 0.933
_diffrn_measurement_device_type 'Bruker AXS SMART-1000 with CCD'
_diffrn_measurement_method /w
_diffrn_radiation_monochromator graphite
_diffrn_radiation_source 'standard focus sealed tube'
_diffrn_radiation_type MoK\a
_diffrn_radiation_wavelength 0.71073
_diffrn_reflns_av_R_equivalents 0.0316
_diffrn_reflns_av_sigmaI/netI 0.0328
_diffrn_reflns_limit_h_max 16
_diffrn_reflns_limit_h_min -15
_diffrn_reflns_limit_k_max 21
_diffrn_reflns_limit_k_min -21
_diffrn_reflns_limit_l_max 19
_diffrn_reflns_limit_l_min -20
_diffrn_reflns_number 25495
_diffrn_reflns_theta_full 28.70
_diffrn_reflns_theta_max 28.70
_diffrn_reflns_theta_min 1.89
_diffrn_standards_decay_% '< 2'
_exptl_absorpt_coefficient_mu 3.149
_exptl_absorpt_correction_T_max .80827
_exptl_absorpt_correction_T_min .48431
_exptl_absorpt_correction_type 'empirical (Sheldrick, 1998)'
_exptl_absorpt_process_details
;
    Face indexed in XPREP then ran SADABS
;
_exptl_crystal_colour red
_exptl_crystal_density_diffrn 1.590
_exptl_crystal_density_method 'not measured'
_exptl_crystal_description block
_exptl_crystal_F_000 1382
_exptl_crystal_size_max .320
_exptl_crystal_size_mid .123
_exptl_crystal_size_min .077
_refine_diff_density_max 1.726
_refine_diff_density_min -1.621
_refine_diff_density_rms 0.087
_refine_ls_extinction_method none
_refine_ls_goodness_of_fit_ref 1.312
_refine_ls_hydrogen_treatment riding
_refine_ls_matrix_type full
_refine_ls_number_parameters 322
_refine_ls_number_reflns 6871
_refine_ls_number_restraints 0
_refine_ls_restrained_S_all 1.312
_refine_ls_R_factor_all 0.0521
_refine_ls_R_factor_gt 0.0351
_refine_ls_shift/su_max 0.001
_refine_ls_shift/su_mean 0.000
_refine_ls_structure_factor_coef Fsqd
_refine_ls_weighting_details
; calc 
 1/[\s^2^(Fo^2^)+(0.0300Fo^2^)^2^]  
;
_refine_ls_weighting_scheme calc
_refine_ls_wR_factor_gt 0.0766
_refine_ls_wR_factor_ref 0.0803
_reflns_number_gt 5288
_reflns_number_total 6871
_reflns_threshold_expression >2sigma(I)
_cod_data_source_file ic000868q_5.cif
_cod_data_source_block cumns2
_cod_original_sg_symbol_H-M 'P 21/c'
_cod_database_code 4319492

loop_
_symmetry_equiv_pos_as_xyz
'x, y, z'
'-x, y+1/2, -z+1/2'
'-x, -y, -z'
'x, -y-1/2, z-1/2'

loop_
_atom_site_label
_atom_site_type_symbol
_atom_site_fract_x
_atom_site_fract_y
_atom_site_fract_z
_atom_site_U_iso_or_equiv
_atom_site_adp_type
_atom_site_occupancy
_atom_site_symmetry_multiplicity
_atom_site_calc_flag
_atom_site_refinement_flags
_atom_site_disorder_assembly
_atom_site_disorder_group
Cu1 Cu 0.0000 0.0000 1.5000 0.02426(11) Uani 1 2 d S . .
Se1 Se 0.00063(2) 0.088739(17) 1.626502(17) 0.02893(8) Uani 1 1 d . . .
Se2 Se -0.17741(2) 0.05516(2) 1.40842(2) 0.04348(10) Uani 1 1 d . . .
C1 C -0.1450(2) 0.13817(15) 1.58072(17) 0.0242(5) Uani 1 1 d . . .
C2 C -0.2157(2) 0.12338(15) 1.49524(17) 0.0263(5) Uani 1 1 d . . .
C3 C -0.1774(2) 0.19548(17) 1.64060(17) 0.0301(6) Uani 1 1 d . . .
C4 C -0.3263(2) 0.16174(16) 1.46537(17) 0.0298(6) Uani 1 1 d . . .
N1 N -0.2018(2) 0.24231(16) 1.68894(16) 0.0443(6) Uani 1 1 d . . .
N2 N -0.4148(2) 0.19260(15) 1.44061(15) 0.0404(6) Uani 1 1 d . . .
K1 K 0.26483(4) 0.38194(3) 1.54170(3) 0.02301(12) Uani 1 1 d . . .
O1 O 0.12309(14) 0.41380(11) 1.64415(12) 0.0309(4) Uani 1 1 d . . .
O2 O 0.03382(14) 0.34533(11) 1.46344(11) 0.0300(4) Uani 1 1 d . . .
O3 O 0.47035(14) 0.38199(11) 1.67217(11) 0.0272(4) Uani 1 1 d . . .
O4 O 0.35840(15) 0.23023(11) 1.61012(11) 0.0294(4) Uani 1 1 d . . .
O5 O 0.27013(14) 0.53489(11) 1.46939(11) 0.0279(4) Uani 1 1 d . . .
O6 O 0.33496(14) 0.39353(10) 1.38421(11) 0.0271(4) Uani 1 1 d . . .
C5 C 0.2574(2) 0.51077(18) 1.73572(18) 0.0349(6) Uani 1 1 d . . .
H5A H 0.2629 0.5627 1.7718 0.042 Uiso 1 1 calc R . .
H5B H 0.2950 0.4661 1.7790 0.042 Uiso 1 1 calc R . .
C6 C 0.1325(2) 0.48898(18) 1.6951(2) 0.0377(7) Uani 1 1 d . . .
H6A H 0.0962 0.4822 1.7451 0.045 Uiso 1 1 calc R . .
H6B H 0.0925 0.5343 1.6540 0.045 Uiso 1 1 calc R . .
C7 C 0.0069(2) 0.3894(2) 1.6056(2) 0.0396(7) Uani 1 1 d . . .
H7A H -0.0384 0.4364 1.5714 0.047 Uiso 1 1 calc R . .
H7B H -0.0261 0.3730 1.6555 0.047 Uiso 1 1 calc R . .
C8 C 0.0018(2) 0.31780(18) 1.54192(19) 0.0386(7) Uani 1 1 d . . .
H8A H 0.0546 0.2734 1.5742 0.046 Uiso 1 1 calc R . .
H8B H -0.0768 0.2948 1.5219 0.046 Uiso 1 1 calc R . .
C9 C 0.0079(2) 0.28734(18) 1.38811(18) 0.0351(6) Uani 1 1 d . . .
H9A H 0.0080 0.3173 1.3311 0.042 Uiso 1 1 calc R . .
H9B H -0.0703 0.2652 1.3791 0.042 Uiso 1 1 calc R . .
C10 C 0.0909(2) 0.21509(17) 1.40205(19) 0.0363(7) Uani 1 1 d . . .
H10A H 0.0879 0.1836 1.4574 0.044 Uiso 1 1 calc R . .
H10B H 0.0657 0.1773 1.3483 0.044 Uiso 1 1 calc R . .
C11 C 0.4441(2) 0.52241(16) 1.71323(18) 0.0335(6) Uani 1 1 d . . .
H11A H 0.4610 0.5618 1.7657 0.040 Uiso 1 1 calc R . .
H11B H 0.4833 0.5430 1.6688 0.040 Uiso 1 1 calc R . .
C12 C 0.4931(2) 0.43799(17) 1.74863(18) 0.0341(6) Uani 1 1 d . . .
H12A H 0.5767 0.4425 1.7782 0.041 Uiso 1 1 calc R . .
H12B H 0.4571 0.4172 1.7950 0.041 Uiso 1 1 calc R . .
C13 C 0.5229(2) 0.30298(16) 1.69790(17) 0.0307(6) Uani 1 1 d . . .
H13A H 0.5058 0.2824 1.7540 0.037 Uiso 1 1 calc R . .
H13B H 0.6070 0.3078 1.7114 0.037 Uiso 1 1 calc R . .
C14 C 0.4766(2) 0.24392(16) 1.61981(17) 0.0299(6) Uani 1 1 d . . .
H14A H 0.4858 0.2675 1.5621 0.036 Uiso 1 1 calc R . .
H14B H 0.5189 0.1907 1.6325 0.036 Uiso 1 1 calc R . .
C15 C 0.3093(2) 0.15976(16) 1.55618(17) 0.0346(6) Uani 1 1 d . . .
H15A H 0.2354 0.1467 1.5677 0.042 Uiso 1 1 calc R . .
H15B H 0.3606 0.1115 1.5771 0.042 Uiso 1 1 calc R . .
C16 C 0.2886(2) 0.17078(16) 1.45329(17) 0.0332(6) Uani 1 1 d . . .
H16A H 0.3630 0.1806 1.4413 0.040 Uiso 1 1 calc R . .
H16B H 0.2562 0.1186 1.4216 0.040 Uiso 1 1 calc R . .
C17 C 0.2848(3) 0.59900(16) 1.61453(18) 0.0353(7) Uani 1 1 d . . .
H17A H 0.3182 0.6471 1.6541 0.042 Uiso 1 1 calc R . .
H17B H 0.2004 0.6040 1.5979 0.042 Uiso 1 1 calc R . .
C18 C 0.3207(2) 0.60303(16) 1.52743(18) 0.0348(6) Uani 1 1 d . . .
H18A H 0.2952 0.6562 1.4950 0.042 Uiso 1 1 calc R . .
H18B H 0.4052 0.6000 1.5429 0.042 Uiso 1 1 calc R . .
C19 C 0.2938(2) 0.53743(16) 1.38234(17) 0.0325(6) Uani 1 1 d . . .
H19A H 0.3764 0.5477 1.3920 0.039 Uiso 1 1 calc R . .
H19B H 0.2501 0.5831 1.3441 0.039 Uiso 1 1 calc R . .
C20 C 0.2603(2) 0.45648(16) 1.33455(17) 0.0309(6) Uani 1 1 d . . .
H20A H 0.1801 0.4430 1.3316 0.037 Uiso 1 1 calc R . .
H20B H 0.2656 0.4598 1.2707 0.037 Uiso 1 1 calc R . .
C21 C 0.3318(2) 0.31738(16) 1.33409(17) 0.0326(6) Uani 1 1 d . . .
H21A H 0.3999 0.2837 1.3658 0.039 Uiso 1 1 calc R . .
H21B H 0.3371 0.3308 1.2717 0.039 Uiso 1 1 calc R . .
C22 C 0.2255(2) 0.26569(17) 1.32443(17) 0.0331(6) Uani 1 1 d . . .
H22A H 0.1576 0.2981 1.2898 0.040 Uiso 1 1 calc R . .
H22B H 0.2294 0.2154 1.2879 0.040 Uiso 1 1 calc R . .
N3 N 0.32004(18) 0.52202(13) 1.66796(13) 0.0278(5) Uani 1 1 d . . .
N4 N 0.21037(18) 0.24005(13) 1.41337(14) 0.0280(5) Uani 1 1 d . . .

loop_
_atom_site_aniso_label
_atom_site_aniso_U_11
_atom_site_aniso_U_22
_atom_site_aniso_U_33
_atom_site_aniso_U_23
_atom_site_aniso_U_13
_atom_site_aniso_U_12
Cu1 0.0196(2) 0.0241(2) 0.0266(2) -0.00182(17) 0.00286(17) 0.00153(17)
Se1 0.02455(14) 0.03589(16) 0.02242(13) -0.00121(11) 0.00075(10) 0.00805(11)
Se2 0.02964(16) 0.0527(2) 0.03619(17) -0.02094(14) -0.00895(12) 0.01710(13)
C1 0.0226(13) 0.0231(13) 0.0284(13) 0.0017(10) 0.0098(10) 0.0014(10)
C2 0.0241(13) 0.0212(13) 0.0310(14) -0.0021(10) 0.0042(11) 0.0026(10)
C3 0.0259(14) 0.0372(16) 0.0227(13) 0.0040(12) 0.0002(11) 0.0073(12)
C4 0.0277(14) 0.0321(15) 0.0262(13) -0.0081(11) 0.0027(11) -0.0001(12)
N1 0.0423(15) 0.0528(16) 0.0318(13) -0.0055(12) 0.0016(11) 0.0189(12)
N2 0.0324(14) 0.0485(15) 0.0345(13) -0.0109(11) 0.0005(11) 0.0124(12)
K1 0.0203(3) 0.0255(3) 0.0219(3) 0.0008(2) 0.0041(2) 0.0008(2)
O1 0.0225(9) 0.0376(11) 0.0336(10) 0.0008(8) 0.0096(8) 0.0038(8)
O2 0.0243(9) 0.0319(10) 0.0315(10) 0.0017(8) 0.0049(8) -0.0019(8)
O3 0.0232(9) 0.0304(10) 0.0245(9) 0.0013(7) 0.0013(7) 0.0027(7)
O4 0.0281(10) 0.0312(10) 0.0270(9) 0.0018(8) 0.0048(8) 0.0009(8)
O5 0.0295(10) 0.0260(10) 0.0289(9) -0.0004(8) 0.0098(8) -0.0036(8)
O6 0.0280(10) 0.0306(10) 0.0218(9) 0.0011(7) 0.0058(7) 0.0017(7)
C5 0.0381(16) 0.0365(16) 0.0307(15) -0.0067(12) 0.0113(12) 0.0020(13)
C6 0.0384(17) 0.0403(17) 0.0402(16) -0.0010(13) 0.0205(13) 0.0064(13)
C7 0.0223(14) 0.059(2) 0.0391(16) 0.0046(14) 0.0119(12) -0.0004(13)
C8 0.0288(15) 0.0476(18) 0.0372(16) 0.0086(14) 0.0062(12) -0.0101(13)
C9 0.0241(14) 0.0404(17) 0.0343(15) 0.0002(12) -0.0012(12) -0.0032(12)
C10 0.0337(16) 0.0321(16) 0.0374(15) -0.0046(12) 0.0015(12) -0.0056(12)
C11 0.0305(15) 0.0330(15) 0.0324(14) -0.0087(12) 0.0019(12) -0.0017(12)
C12 0.0282(14) 0.0429(17) 0.0257(13) -0.0055(12) -0.0007(11) -0.0002(12)
C13 0.0249(14) 0.0342(15) 0.0299(14) 0.0046(11) 0.0031(11) 0.0041(11)
C14 0.0281(14) 0.0313(15) 0.0312(14) 0.0071(11) 0.0104(11) 0.0080(11)
C15 0.0376(16) 0.0271(15) 0.0352(15) 0.0053(12) 0.0044(12) 0.0002(12)
C16 0.0381(16) 0.0262(14) 0.0312(14) -0.0022(11) 0.0038(12) 0.0047(12)
C17 0.0404(17) 0.0270(15) 0.0348(15) -0.0045(12) 0.0052(13) 0.0029(12)
C18 0.0392(16) 0.0253(15) 0.0365(15) 0.0008(12) 0.0058(13) -0.0061(12)
C19 0.0343(15) 0.0321(15) 0.0328(14) 0.0081(12) 0.0125(12) 0.0009(12)
C20 0.0333(15) 0.0345(16) 0.0232(13) 0.0046(11) 0.0058(11) 0.0058(12)
C21 0.0388(16) 0.0369(16) 0.0236(13) 0.0001(11) 0.0114(12) 0.0085(13)
C22 0.0383(16) 0.0333(15) 0.0237(13) -0.0039(11) 0.0030(11) 0.0041(12)
N3 0.0271(12) 0.0296(12) 0.0252(11) -0.0032(9) 0.0054(9) 0.0009(9)
N4 0.0262(12) 0.0285(12) 0.0252(11) 0.0003(9) 0.0010(9) 0.0008(9)

loop_
_atom_type_symbol
_atom_type_description
_atom_type_scat_dispersion_real
_atom_type_scat_dispersion_imag
_atom_type_scat_source
C C 0.0033 0.0016 'International Tables Vol C Tables 4.2.6.8 and 6.1.1.4'
H H 0.0000 0.0000 'International Tables Vol C Tables 4.2.6.8 and 6.1.1.4'
N N 0.0061 0.0033 'International Tables Vol C Tables 4.2.6.8 and 6.1.1.4'
O O 0.0106 0.0060 'International Tables Vol C Tables 4.2.6.8 and 6.1.1.4'
K K 0.2009 0.2494 'International Tables Vol C Tables 4.2.6.8 and 6.1.1.4'
Cu Cu 0.3201 1.2651 'International Tables Vol C Tables 4.2.6.8 and 6.1.1.4'
Se Se -0.0929 2.2259 'International Tables Vol C Tables 4.2.6.8 and 6.1.1.4'

loop_
_geom_angle_atom_site_label_1
_geom_angle_atom_site_label_2
_geom_angle_atom_site_label_3
_geom_angle
_geom_angle_site_symmetry_1
_geom_angle_site_symmetry_3
_geom_angle_publ_flag
Se2 Cu1 Se2 180.0 . 3_558 ?
Se2 Cu1 Se1 91.93(2) . . y
Se2 Cu1 Se1 88.07(2) 3_558 . ?
Se2 Cu1 Se1 88.07(2) . 3_558 ?
Se2 Cu1 Se1 91.93(2) 3_558 3_558 ?
Se1 Cu1 Se1 180.0 . 3_558 ?
C1 Se1 Cu1 100.13(8) . . y
C2 Se2 Cu1 100.41(8) . . y
C2 C1 C3 120.3(2) . . y
C2 C1 Se1 123.20(19) . . y
C3 C1 Se1 116.44(17) . . ?
C1 C2 C4 120.4(2) . . y
C1 C2 Se2 123.75(19) . . y
C4 C2 Se2 115.87(18) . . ?
N1 C3 C1 178.9(3) . . y
N2 C4 C2 179.3(3) . . y
O1 K1 O3 101.19(6) . . ?
O1 K1 O5 99.01(6) . . ?
O3 K1 O5 99.73(5) . . ?
O1 K1 O4 102.51(6) . . ?
O3 K1 O4 62.13(5) . . ?
O5 K1 O4 154.11(6) . . ?
O1 K1 O6 153.94(6) . . ?
O3 K1 O6 100.10(6) . . ?
O5 K1 O6 62.53(5) . . ?
O4 K1 O6 100.64(5) . . ?
O1 K1 O2 62.84(6) . . ?
O3 K1 O2 156.89(6) . . ?
O5 K1 O2 99.30(5) . . ?
O4 K1 O2 103.23(6) . . ?
O6 K1 O2 100.24(6) . . ?
O1 K1 N3 62.39(6) . . ?
O3 K1 N3 62.04(6) . . ?
O5 K1 N3 62.12(6) . . ?
O4 K1 N3 116.56(6) . . ?
O6 K1 N3 116.43(6) . . ?
O2 K1 N3 117.09(6) . . ?
O1 K1 N4 118.01(6) . . ?
O3 K1 N4 117.71(6) . . ?
O5 K1 N4 117.73(6) . . ?
O4 K1 N4 63.40(6) . . ?
O6 K1 N4 63.25(6) . . ?
O2 K1 N4 63.27(6) . . ?
N3 K1 N4 179.60(7) . . ?
O1 K1 C20 129.53(6) . . ?
O3 K1 C20 116.30(7) . . ?
O5 K1 C20 44.67(6) . . ?
O4 K1 C20 124.04(6) . . ?
O6 K1 C20 24.64(6) . . ?
O2 K1 C20 86.55(7) . . ?
N3 K1 C20 106.08(7) . . ?
N4 K1 C20 73.72(6) . . ?
O1 K1 C14 118.85(6) . . ?
O3 K1 C14 44.47(6) . . ?
O5 K1 C14 129.72(6) . . ?
O4 K1 C14 24.63(6) . . ?
O6 K1 C14 86.99(6) . . ?
O2 K1 C14 126.24(6) . . ?
N3 K1 C14 105.98(7) . . ?
N4 K1 C14 73.82(6) . . ?
C20 K1 C14 111.59(7) . . ?
O1 K1 C8 44.32(6) . . ?
O3 K1 C8 132.81(6) . . ?
O5 K1 C8 114.51(7) . . ?
O4 K1 C8 91.06(7) . . ?
O6 K1 C8 123.81(6) . . ?
O2 K1 C8 24.47(6) . . ?
N3 K1 C8 105.89(7) . . ?
N4 K1 C8 74.51(7) . . ?
C20 K1 C8 110.88(7) . . ?
C14 K1 C8 115.67(7) . . ?
C6 O1 C7 111.7(2) . . ?
C6 O1 K1 120.81(15) . . ?
C7 O1 K1 116.33(15) . . ?
C8 O2 C9 114.2(2) . . ?
C8 O2 K1 101.62(14) . . ?
C9 O2 K1 115.85(14) . . ?
C13 O3 C12 112.04(18) . . ?
C13 O3 K1 116.54(14) . . ?
C12 O3 K1 120.76(14) . . ?
C15 O4 C14 115.2(2) . . ?
C15 O4 K1 115.43(14) . . ?
C14 O4 K1 101.37(13) . . ?
C18 O5 C19 112.2(2) . . ?
C18 O5 K1 120.44(14) . . ?
C19 O5 K1 115.80(14) . . ?
C20 O6 C21 114.46(18) . . ?
C20 O6 K1 101.07(14) . . ?
C21 O6 K1 115.58(14) . . ?
N3 C5 C6 114.6(2) . . ?
O1 C6 C5 109.3(2) . . ?
O1 C7 C8 109.0(2) . . ?
O2 C8 C7 109.3(2) . . ?
O2 C8 K1 53.91(12) . . ?
C7 C8 K1 84.61(15) . . ?
O2 C9 C10 113.9(2) . . ?
N4 C10 C9 114.0(2) . . ?
N3 C11 C12 114.0(2) . . ?
O3 C12 C11 108.3(2) . . ?
O3 C13 C14 108.37(19) . . ?
O4 C14 C13 108.4(2) . . ?
O4 C14 K1 54.00(11) . . ?
C13 C14 K1 86.09(14) . . ?
O4 C15 C16 114.4(2) . . ?
N4 C16 C15 113.7(2) . . ?
N3 C17 C18 113.8(2) . . ?
O5 C18 C17 108.8(2) . . ?
O5 C19 C20 108.8(2) . . ?
O6 C20 C19 108.9(2) . . ?
O6 C20 K1 54.29(11) . . ?
C19 C20 K1 86.00(14) . . ?
O6 C21 C22 114.2(2) . . ?
N4 C22 C21 113.6(2) . . ?
C5 N3 C11 110.7(2) . . ?
C5 N3 C17 111.2(2) . . ?
C11 N3 C17 110.4(2) . . ?
C5 N3 K1 107.39(15) . . ?
C11 N3 K1 108.64(15) . . ?
C17 N3 K1 108.42(14) . . ?
C22 N4 C10 110.8(2) . . ?
C22 N4 C16 110.3(2) . . ?
C10 N4 C16 110.0(2) . . ?
C22 N4 K1 108.84(15) . . ?
C10 N4 K1 108.19(15) . . ?
C16 N4 K1 108.69(14) . . ?

loop_
_geom_bond_atom_site_label_1
_geom_bond_atom_site_label_2
_geom_bond_distance
_geom_bond_site_symmetry_2
_geom_bond_publ_flag
Cu1 Se2 2.3758(8) . y
Cu1 Se2 2.3758(8) 3_558 ?
Cu1 Se1 2.3887(4) . y
Cu1 Se1 2.3887(4) 3_558 ?
Se1 C1 1.885(2) . y
Se2 C2 1.875(3) . y
C1 C2 1.351(3) . y
C1 C3 1.428(4) . y
C2 C4 1.433(3) . y
C3 N1 1.150(3) . y
C4 N2 1.148(3) . y
K1 O1 2.6918(19) . ?
K1 O3 2.7017(19) . ?
K1 O5 2.7019(18) . ?
K1 O4 2.7644(18) . ?
K1 O6 2.7686(18) . ?
K1 O2 2.7838(19) . ?
K1 N3 2.905(2) . ?
K1 N4 2.946(2) . ?
K1 C20 3.346(3) . ?
K1 C14 3.350(3) . ?
K1 C8 3.374(3) . ?
O1 C6 1.421(3) . ?
O1 C7 1.423(3) . ?
O2 C8 1.427(3) . ?
O2 C9 1.436(3) . ?
O3 C13 1.425(3) . ?
O3 C12 1.429(3) . ?
O4 C15 1.423(3) . ?
O4 C14 1.424(3) . ?
O5 C18 1.428(3) . ?
O5 C19 1.432(3) . ?
O6 C20 1.422(3) . ?
O6 C21 1.436(3) . ?
C5 N3 1.461(3) . ?
C5 C6 1.509(4) . ?
C7 C8 1.492(4) . ?
C9 C10 1.516(4) . ?
C10 N4 1.474(3) . ?
C11 N3 1.468(3) . ?
C11 C12 1.517(4) . ?
C13 C14 1.494(3) . ?
C15 C16 1.516(3) . ?
C16 N4 1.477(3) . ?
C17 N3 1.473(3) . ?
C17 C18 1.510(4) . ?
C19 C20 1.488(4) . ?
C21 C22 1.512(4) . ?
C22 N4 1.472(3) . ?
